data_4109020
loop_
_publ_author_name
'Alexander Shapiro'
'Christopher P. Landee'
'Mark M. Turnbull'
'Joaquim Jornet'
'Merc\`e Deumal'
'Juan J. Novoa'
'Michael A. Robb'
'William Lewis'

_publ_contact_author_address
;Carlson School of Chemistry and Biochemistry
Clark University
950 Main St.
Worcester,  MA  10610
USA
;
_publ_contact_author_email mturnbull@clarku.edu
_publ_contact_author_fax 508-793-8861
_publ_contact_author_name 'Mark M. Turnbull'
_publ_contact_author_phone 508-793-7167
_publ_section_title
;
 Synthesis, Structure, and Magnetic Properties of an Antiferromagnetic
 Spin-Ladder Complex: Bis(2,3-dimethylpyridinium) Tetrabromocuprate
;
_journal_name_full 'Journal of the American Chemical Society'
_journal_page_first 952
_journal_page_last 959
_journal_paper_doi 10.1021/ja066330m
_journal_volume 129
_journal_year 2007
_chemical_formula_sum 'C14 H20 Br4 Cu N2'
_chemical_formula_weight 599.50
_chemical_name_systematic
; 
 Bis(2,3-dimethylpyridinium) tetrabromocuprate 
;
_space_group_IT_number 14
_symmetry_cell_setting monoclinic
_symmetry_space_group_name_Hall '-P 2yn'
_symmetry_space_group_name_H-M 'P 1 21/n 1'
_atom_sites_solution_hydrogens geom
_atom_sites_solution_primary direct
_atom_sites_solution_secondary difmap
_audit_creation_method SHELXL-97
_cell_angle_alpha 90.00
_cell_angle_beta 98.972(2)
_cell_angle_gamma 90.00
_cell_formula_units_Z 4
_cell_length_a 7.5037(6)
_cell_length_b 31.613(3)
_cell_length_c 8.2016(7)
_cell_measurement_reflns_used 4392
_cell_measurement_temperature 88(2)
_cell_measurement_theta_max 26.17
_cell_measurement_theta_min 2.58
_cell_volume 1921.7(3)
_computing_cell_refinement 'Bruker SMART'
_computing_data_collection 'Bruker SMART'
_computing_data_reduction 'Bruker SAINT'
_computing_molecular_graphics 'Bruker SHELXTL'
_computing_publication_material 'Bruker SHELXTL'
_computing_structure_refinement 'SHELXL-97 (Sheldrick, 1997)'
_computing_structure_solution 'SHELXS-97 (Sheldrick, 1990)'
_diffrn_ambient_temperature 88(2)
_diffrn_measured_fraction_theta_full 0.982
_diffrn_measured_fraction_theta_max 0.982
_diffrn_measurement_device_type 'CCD area detector'
_diffrn_measurement_method 'phi and omega scans'
_diffrn_radiation_monochromator graphite
_diffrn_radiation_source 'fine-focus sealed tube'
_diffrn_radiation_type MoK\a
_diffrn_radiation_wavelength 0.71073
_diffrn_reflns_av_R_equivalents 0.0572
_diffrn_reflns_av_sigmaI/netI 0.0531
_diffrn_reflns_limit_h_max 9
_diffrn_reflns_limit_h_min -9
_diffrn_reflns_limit_k_max 37
_diffrn_reflns_limit_k_min -39
_diffrn_reflns_limit_l_max 10
_diffrn_reflns_limit_l_min -10
_diffrn_reflns_number 16513
_diffrn_reflns_theta_full 26.45
_diffrn_reflns_theta_max 26.45
_diffrn_reflns_theta_min 2.58
_exptl_absorpt_coefficient_mu 9.448
_exptl_absorpt_correction_T_max 0.7481
_exptl_absorpt_correction_T_min 0.2749
_exptl_absorpt_correction_type empirical
_exptl_absorpt_process_details 'via SADABS'
_exptl_crystal_colour PURPLE
_exptl_crystal_density_diffrn 2.072
_exptl_crystal_description PLATE
_exptl_crystal_F_000 1148
_exptl_crystal_size_max 0.25
_exptl_crystal_size_mid 0.12
_exptl_crystal_size_min 0.03
_refine_diff_density_max 0.691
_refine_diff_density_min -0.734
_refine_diff_density_rms 0.138
_refine_ls_extinction_method none
_refine_ls_goodness_of_fit_ref 1.039
_refine_ls_hydrogen_treatment mixed
_refine_ls_matrix_type full
_refine_ls_number_parameters 200
_refine_ls_number_reflns 3895
_refine_ls_number_restraints 0
_refine_ls_restrained_S_all 1.039
_refine_ls_R_factor_all 0.0573
_refine_ls_R_factor_gt 0.0359
_refine_ls_shift/su_max 0.001
_refine_ls_shift/su_mean 0.000
_refine_ls_structure_factor_coef Fsqd
_refine_ls_weighting_details 'calc w=1/[\s^2^(Fo^2^)+(0.0303P)^2^+0.9024P] where P=(Fo^2^+2Fc^2^)/3'
_refine_ls_weighting_scheme calc
_refine_ls_wR_factor_gt 0.0672
_refine_ls_wR_factor_ref 0.0724
_reflns_number_gt 2990
_reflns_number_total 3895
_reflns_threshold_expression >2sigma(I)
_cod_data_source_file ja066330mrom20060905_081904.cif
_cod_data_source_block magi
_cod_database_code 4109020

loop_
_symmetry_equiv_pos_as_xyz
'x, y, z'
'-x+1/2, y+1/2, -z+1/2'
'-x, -y, -z'
'x-1/2, -y-1/2, z-1/2'

loop_
_atom_site_label
_atom_site_type_symbol
_atom_site_fract_x
_atom_site_fract_y
_atom_site_fract_z
_atom_site_U_iso_or_equiv
_atom_site_adp_type
_atom_site_occupancy
_atom_site_symmetry_multiplicity
_atom_site_calc_flag
_atom_site_refinement_flags
Cu Cu 0.78847(7) 0.628060(17) 0.35348(6) 0.01459(13) Uani 1 1 d .
Br1 Br 0.49508(6) 0.634022(14) 0.18652(5) 0.01546(11) Uani 1 1 d .
Br2 Br 0.96935(6) 0.636564(15) 0.14116(5) 0.01843(12) Uani 1 1 d .
Br3 Br 0.91640(6) 0.565585(15) 0.48640(5) 0.01996(12) Uani 1 1 d .
Br4 Br 0.75805(6) 0.671259(16) 0.58107(6) 0.02452(13) Uani 1 1 d .
N1 N 0.8040(5) 0.44848(13) 0.9158(5) 0.0170(9) Uani 1 1 d .
H1 H 0.818(7) 0.4250(16) 0.869(6) 0.020 Uiso 1 1 d .
C2 C 0.7115(6) 0.47901(15) 0.8237(5) 0.0150(10) Uani 1 1 d .
C3 C 0.6817(6) 0.51732(15) 0.8987(6) 0.0166(10) Uani 1 1 d .
C4 C 0.7496(6) 0.52192(16) 1.0659(5) 0.0185(10) Uani 1 1 d .
H4 H 0.7314 0.5479 1.1193 0.022 Uiso 1 1 calc R
C5 C 0.8433(6) 0.48949(15) 1.1567(6) 0.0188(10) Uani 1 1 d .
H5 H 0.8868 0.4929 1.2711 0.023 Uiso 1 1 calc R
C6 C 0.8709(6) 0.45269(15) 1.0771(5) 0.0175(10) Uani 1 1 d .
H6 H 0.9369 0.4302 1.1351 0.021 Uiso 1 1 calc R
C7 C 0.6474(6) 0.46882(15) 0.6464(5) 0.0199(10) Uani 1 1 d .
H7A H 0.7128 0.4441 0.6145 0.024 Uiso 1 1 calc R
H7B H 0.6695 0.4931 0.5777 0.024 Uiso 1 1 calc R
H7C H 0.5179 0.4626 0.6307 0.024 Uiso 1 1 calc R
C8 C 0.5870(6) 0.55304(15) 0.8013(6) 0.0222(11) Uani 1 1 d .
H8A H 0.6632 0.5639 0.7238 0.027 Uiso 1 1 calc R
H8B H 0.5634 0.5757 0.8765 0.027 Uiso 1 1 calc R
H8C H 0.4725 0.5429 0.7398 0.027 Uiso 1 1 calc R
N11 N 0.2843(6) 0.69554(13) 0.4335(5) 0.0209(9) Uani 1 1 d .
H11 H 0.316(7) 0.6763(17) 0.384(6) 0.025 Uiso 1 1 d .
C12 C 0.2707(6) 0.68692(15) 0.5907(6) 0.0173(10) Uani 1 1 d .
C13 C 0.2288(6) 0.71991(15) 0.6916(5) 0.0168(10) Uani 1 1 d .
C14 C 0.2075(6) 0.75996(15) 0.6239(6) 0.0202(11) Uani 1 1 d .
H14 H 0.1819 0.7829 0.6915 0.024 Uiso 1 1 calc R
C15 C 0.2225(6) 0.76764(16) 0.4603(6) 0.0220(11) Uani 1 1 d .
H15 H 0.2068 0.7953 0.4152 0.026 Uiso 1 1 calc R
C16 C 0.2605(6) 0.73421(16) 0.3658(6) 0.0220(11) Uani 1 1 d .
H16 H 0.2700 0.7383 0.2527 0.026 Uiso 1 1 calc R
C17 C 0.2976(7) 0.64246(15) 0.6491(7) 0.0286(12) Uani 1 1 d .
H17A H 0.1817 0.6305 0.6669 0.034 Uiso 1 1 calc R
H17B H 0.3821 0.6419 0.7531 0.034 Uiso 1 1 calc R
H17C H 0.3467 0.6257 0.5660 0.034 Uiso 1 1 calc R
C18 C 0.2091(7) 0.71136(16) 0.8685(5) 0.0251(12) Uani 1 1 d .
H18A H 0.1919 0.7382 0.9241 0.030 Uiso 1 1 calc R
H18B H 0.3182 0.6973 0.9246 0.030 Uiso 1 1 calc R
H18C H 0.1045 0.6930 0.8719 0.030 Uiso 1 1 calc R

loop_
_atom_site_aniso_label
_atom_site_aniso_U_11
_atom_site_aniso_U_22
_atom_site_aniso_U_33
_atom_site_aniso_U_23
_atom_site_aniso_U_13
_atom_site_aniso_U_12
Cu 0.0127(3) 0.0175(3) 0.0134(3) -0.0010(2) 0.0016(2) 0.0015(2)
Br1 0.0109(2) 0.0176(3) 0.0174(2) -0.00175(18) 0.00066(16) 0.00002(18)
Br2 0.0159(2) 0.0195(3) 0.0215(2) 0.00353(18) 0.00806(18) 0.00318(19)
Br3 0.0225(2) 0.0192(3) 0.0174(2) 0.00340(18) 0.00091(18) 0.0030(2)
Br4 0.0212(3) 0.0310(3) 0.0207(3) -0.0115(2) 0.00128(19) 0.0027(2)
N1 0.016(2) 0.019(2) 0.016(2) -0.0010(16) 0.0028(16) -0.0004(18)
C2 0.009(2) 0.019(3) 0.017(2) -0.0009(18) 0.0047(17) 0.0012(19)
C3 0.011(2) 0.016(3) 0.024(3) 0.0019(19) 0.0068(19) -0.0010(19)
C4 0.013(2) 0.025(3) 0.020(2) -0.004(2) 0.0067(18) -0.003(2)
C5 0.014(2) 0.026(3) 0.016(2) 0.0014(19) 0.0012(18) -0.005(2)
C6 0.010(2) 0.022(3) 0.020(2) 0.0042(19) 0.0019(18) -0.004(2)
C7 0.019(2) 0.023(3) 0.017(2) -0.0027(19) 0.0030(19) 0.002(2)
C8 0.026(3) 0.018(3) 0.023(3) -0.0006(19) 0.005(2) 0.002(2)
N11 0.024(2) 0.018(3) 0.022(2) -0.0088(17) 0.0074(17) 0.0010(19)
C12 0.011(2) 0.016(3) 0.024(3) 0.0015(19) 0.0027(18) 0.0012(19)
C13 0.009(2) 0.026(3) 0.015(2) 0.0002(18) 0.0036(17) -0.0038(19)
C14 0.018(2) 0.016(3) 0.026(3) -0.0054(19) 0.003(2) 0.001(2)
C15 0.027(3) 0.013(3) 0.026(3) 0.003(2) 0.005(2) 0.001(2)
C16 0.027(3) 0.021(3) 0.018(2) 0.005(2) 0.005(2) -0.002(2)
C17 0.031(3) 0.013(3) 0.043(3) 0.005(2) 0.010(2) 0.003(2)
C18 0.028(3) 0.028(3) 0.020(3) 0.006(2) 0.007(2) 0.004(2)

loop_
_atom_type_symbol
_atom_type_description
_atom_type_scat_dispersion_real
_atom_type_scat_dispersion_imag
_atom_type_scat_source
C C 0.0033 0.0016 'International Tables Vol C Tables 4.2.6.8 and 6.1.1.4'
H H 0.0000 0.0000 'International Tables Vol C Tables 4.2.6.8 and 6.1.1.4'
N N 0.0061 0.0033 'International Tables Vol C Tables 4.2.6.8 and 6.1.1.4'
Cu Cu 0.3201 1.2651 'International Tables Vol C Tables 4.2.6.8 and 6.1.1.4'
Br Br -0.2901 2.4595 'International Tables Vol C Tables 4.2.6.8 and 6.1.1.4'

loop_
_geom_angle_atom_site_label_1
_geom_angle_atom_site_label_2
_geom_angle_atom_site_label_3
_geom_angle
Br4 Cu Br3 101.54(3)
Br4 Cu Br2 130.60(3)
Br3 Cu Br2 101.12(3)
Br4 Cu Br1 102.25(3)
Br3 Cu Br1 126.24(3)
Br2 Cu Br1 98.61(2)
C6 N1 C2 124.0(4)
N1 C2 C3 118.6(4)
N1 C2 C7 116.8(4)
C3 C2 C7 124.6(4)
C2 C3 C4 117.8(4)
C2 C3 C8 121.0(4)
C4 C3 C8 121.1(4)
C5 C4 C3 121.7(4)
C6 C5 C4 118.3(4)
N1 C6 C5 119.5(4)
C12 N11 C16 124.0(4)
N11 C12 C13 118.5(4)
N11 C12 C17 118.4(4)
C13 C12 C17 123.1(4)
C14 C13 C12 117.9(4)
C14 C13 C18 121.9(4)
C12 C13 C18 120.1(4)
C13 C14 C15 121.9(4)
C16 C15 C14 118.0(5)
N11 C16 C15 119.7(4)

loop_
_geom_bond_atom_site_label_1
_geom_bond_atom_site_label_2
_geom_bond_distance
Cu Br4 2.3524(7)
Cu Br3 2.3841(7)
Cu Br2 2.3842(7)
Cu Br1 2.4118(7)
N1 C6 1.346(5)
N1 C2 1.349(6)
C2 C3 1.392(6)
C2 C7 1.494(6)
C3 C4 1.394(6)
C3 C8 1.497(6)
C4 C5 1.391(6)
C5 C6 1.365(7)
N11 C12 1.337(6)
N11 C16 1.343(6)
C12 C13 1.397(6)
C12 C17 1.489(6)
C13 C14 1.382(7)
C13 C18 1.506(6)
C14 C15 1.385(6)
C15 C16 1.367(7)

loop_
_geom_hbond_atom_site_label_D
_geom_hbond_atom_site_label_H
_geom_hbond_atom_site_label_A
_geom_hbond_distance_DH
_geom_hbond_distance_HA
_geom_hbond_distance_DA
_geom_hbond_angle_DHA
_geom_hbond_site_symmetry_A
N1 H1 Br2 0.85(5) 2.53(5) 3.254(4) 144(4) 3_766
N1 H1 Br1 0.85(5) 2.98(5) 3.458(4) 118(4) 3_666
N11 H11 Br1 0.79(5) 2.63(5) 3.374(4) 159(5) .

loop_
_geom_torsion_atom_site_label_1
_geom_torsion_atom_site_label_2
_geom_torsion_atom_site_label_3
_geom_torsion_atom_site_label_4
_geom_torsion
C6 N1 C2 C3 -0.3(7)
C6 N1 C2 C7 179.9(4)
N1 C2 C3 C4 0.0(6)
C7 C2 C3 C4 179.7(4)
N1 C2 C3 C8 177.3(4)
C7 C2 C3 C8 -3.0(7)
C2 C3 C4 C5 -0.4(6)
C8 C3 C4 C5 -177.8(4)
C3 C4 C5 C6 1.2(7)
C2 N1 C6 C5 1.1(7)
C4 C5 C6 N1 -1.5(6)
C16 N11 C12 C13 0.1(7)
C16 N11 C12 C17 179.0(4)
N11 C12 C13 C14 -1.4(7)
C17 C12 C13 C14 179.8(4)
N11 C12 C13 C18 178.9(4)
C17 C12 C13 C18 0.1(7)
C12 C13 C14 C15 1.5(7)
C18 C13 C14 C15 -178.8(4)
C13 C14 C15 C16 -0.4(7)
C12 N11 C16 C15 1.0(7)
C14 C15 C16 N11 -0.9(7)
